data_7020665
loop_
_publ_author_name
'McAnaw, Amelia'
'Lopez, Maria Elena'
'Ellis, David'
'Rosair, Georgina M.'
'Welch, Alan J.'

_publ_section_title
;
 The synthesis and characterisation of homo- and heterobimetallic
 1,14,2,9- and 1,14,2,10-M2C2B10 14-vertex metallacarboranes.
;
_journal_issue 3
_journal_name_full 'Dalton transactions (Cambridge, England : 2003)'
_journal_page_first 671
_journal_page_last 679
_journal_paper_doi 10.1039/c2dt31598j
_journal_volume 42
_journal_year 2013
_chemical_formula_moiety 'C17 H31 B10 Co Ru'
_chemical_formula_sum 'C17 H31 B10 Co Ru'
_chemical_formula_weight 503.52
_chemical_name_systematic
;
?
;
_space_group_IT_number 2
_symmetry_cell_setting triclinic
_symmetry_space_group_name_Hall '-P 1'
_symmetry_space_group_name_H-M 'P -1'
_atom_sites_solution_hydrogens geom
_atom_sites_solution_primary direct
_atom_sites_solution_secondary difmap
_audit_creation_method SHELXL-97
_cell_angle_alpha 77.90(3)
_cell_angle_beta 87.61(3)
_cell_angle_gamma 79.33(3)
_cell_formula_units_Z 2
_cell_length_a 8.1374(16)
_cell_length_b 9.1518(18)
_cell_length_c 14.462(3)
_cell_measurement_reflns_used 5703
_cell_measurement_temperature 100(2)
_cell_measurement_theta_max 27.016
_cell_measurement_theta_min 2.312
_cell_volume 1034.9(4)
_computing_cell_refinement 'Bruker APEX2'
_computing_data_collection 'Bruker APEX2'
_computing_data_reduction 'Bruker SHELXTL'
_computing_molecular_graphics 'Bruker SHELXTL'
_computing_publication_material 'Bruker SHELXTL'
_computing_structure_refinement 'SHELXL-97 (Sheldrick, 2008)'
_computing_structure_solution 'SHELXS-97 (Sheldrick, 2008)'
_diffrn_ambient_temperature 100(2)
_diffrn_measured_fraction_theta_full 0.990
_diffrn_measured_fraction_theta_max 0.969
_diffrn_measurement_device_type 'Bruker X8 CCD'
_diffrn_measurement_method '\w and \f scans'
_diffrn_radiation_monochromator graphite
_diffrn_radiation_source 'fine-focus sealed tube'
_diffrn_radiation_type MoK\a
_diffrn_radiation_wavelength 0.71073
_diffrn_reflns_av_R_equivalents 0.0000
_diffrn_reflns_av_sigmaI/netI 0.0758
_diffrn_reflns_limit_h_max 10
_diffrn_reflns_limit_h_min -10
_diffrn_reflns_limit_k_max 12
_diffrn_reflns_limit_k_min -11
_diffrn_reflns_limit_l_max 19
_diffrn_reflns_limit_l_min 0
_diffrn_reflns_number 5123
_diffrn_reflns_theta_full 25.00
_diffrn_reflns_theta_max 28.61
_diffrn_reflns_theta_min 2.46
_exptl_absorpt_coefficient_mu 1.533
_exptl_absorpt_correction_T_max 0.926
_exptl_absorpt_correction_T_min 0.843
_exptl_absorpt_correction_type multi-scan
_exptl_absorpt_process_details 'TWINABS (Sheldrick, 2002)'
_exptl_crystal_colour red
_exptl_crystal_density_diffrn 1.616
_exptl_crystal_density_method 'not measured'
_exptl_crystal_description plate
_exptl_crystal_F_000 508
_exptl_crystal_size_max 0.21
_exptl_crystal_size_mid 0.100
_exptl_crystal_size_min 0.050
_refine_diff_density_max 0.786
_refine_diff_density_min -1.198
_refine_diff_density_rms 0.163
_refine_ls_extinction_method none
_refine_ls_goodness_of_fit_ref 0.946
_refine_ls_hydrogen_treatment mixed
_refine_ls_matrix_type full
_refine_ls_number_parameters 301
_refine_ls_number_reflns 5123
_refine_ls_number_restraints 0
_refine_ls_restrained_S_all 0.946
_refine_ls_R_factor_all 0.0737
_refine_ls_R_factor_gt 0.0471
_refine_ls_shift/su_max 0.001
_refine_ls_shift/su_mean 0.000
_refine_ls_structure_factor_coef Fsqd
_refine_ls_weighting_details 'calc w=1/[\s^2^(Fo^2^)+(0.0889P)^2^+0.0000P] where P=(Fo^2^+2Fc^2^)/3'
_refine_ls_weighting_scheme calc
_refine_ls_wR_factor_gt 0.1189
_refine_ls_wR_factor_ref 0.1340
_reflns_number_gt 3818
_reflns_number_total 5123
_reflns_threshold_expression >2sigma(I)
_cod_data_source_file c2dt31598j.txt
_cod_data_source_block twin
_cod_original_sg_symbol_H-M P-1
_cod_database_code 7020665

loop_
_symmetry_equiv_pos_as_xyz
'x, y, z'
'-x, -y, -z'

loop_
_atom_site_label
_atom_site_type_symbol
_atom_site_fract_x
_atom_site_fract_y
_atom_site_fract_z
_atom_site_U_iso_or_equiv
_atom_site_adp_type
_atom_site_occupancy
_atom_site_symmetry_multiplicity
_atom_site_calc_flag
_atom_site_refinement_flags
Ru1 Ru 0.17646(4) 0.10531(4) 0.76101(2) 0.01393(12) Uani 1 1 d .
Co14 Co 0.55055(7) -0.28830(7) 0.79636(4) 0.01780(16) Uani 1 1 d .
C2 C 0.3755(6) 0.0013(5) 0.8739(3) 0.0206(9) Uani 1 1 d .
H2 H 0.380(6) 0.057(6) 0.927(4) 0.025 Uiso 1 1 d .
B3 B 0.4585(6) 0.0836(6) 0.7696(4) 0.0196(10) Uani 1 1 d .
H3 H 0.503(6) 0.185(6) 0.774(3) 0.024 Uiso 1 1 d .
B4 B 0.3932(6) 0.0491(6) 0.6622(3) 0.0168(10) Uani 1 1 d .
H4 H 0.409(6) 0.126(5) 0.595(3) 0.020 Uiso 1 1 d .
B5 B 0.2370(7) -0.0660(6) 0.6672(4) 0.0182(10) Uani 1 1 d .
H5 H 0.174(6) -0.055(5) 0.611(4) 0.022 Uiso 1 1 d .
B6 B 0.1494(7) -0.1406(6) 0.7754(4) 0.0230(11) Uani 1 1 d .
H6 H 0.018(6) -0.160(6) 0.771(4) 0.028 Uiso 1 1 d .
B7 B 0.2168(7) -0.0994(6) 0.8822(4) 0.0203(10) Uani 1 1 d .
H7 H 0.138(6) -0.090(6) 0.942(4) 0.024 Uiso 1 1 d .
B8 B 0.5669(6) -0.0826(6) 0.8438(4) 0.0184(10) Uani 1 1 d .
H8 H 0.666(6) -0.069(5) 0.875(3) 0.022 Uiso 1 1 d .
B9 B 0.5764(6) -0.0630(6) 0.7191(4) 0.0196(10) Uani 1 1 d .
H9 H 0.703(6) -0.053(5) 0.682(3) 0.024 Uiso 1 1 d .
C10 C 0.4434(6) -0.1430(5) 0.6672(3) 0.0241(10) Uani 1 1 d .
H10 H 0.504(6) -0.186(6) 0.606(4) 0.029 Uiso 1 1 d .
B11 B 0.3144(7) -0.2522(6) 0.7265(4) 0.0201(10) Uani 1 1 d .
H11 H 0.300(6) -0.340(6) 0.692(3) 0.024 Uiso 1 1 d .
B12 B 0.2963(7) -0.2752(6) 0.8499(4) 0.0216(11) Uani 1 1 d .
H12 H 0.254(6) -0.378(6) 0.883(3) 0.026 Uiso 1 1 d .
B13 B 0.4255(7) -0.1921(6) 0.9102(4) 0.0204(10) Uani 1 1 d .
H13 H 0.455(6) -0.231(5) 0.978(4) 0.025 Uiso 1 1 d .
C100 C -0.0226(5) 0.2430(5) 0.6596(3) 0.0180(9) Uani 1 1 d .
C101 C -0.0994(5) 0.1749(5) 0.7445(3) 0.0179(9) Uani 1 1 d .
H101 H -0.1802 0.1136 0.7408 0.021 Uiso 1 1 calc R
C102 C -0.0576(5) 0.1969(5) 0.8335(3) 0.0190(9) Uani 1 1 d .
H102 H -0.1106 0.1506 0.8888 0.023 Uiso 1 1 calc R
C103 C 0.0624(6) 0.2872(5) 0.8413(3) 0.0184(9) Uani 1 1 d .
C104 C 0.1402(6) 0.3542(5) 0.7577(3) 0.0178(9) Uani 1 1 d .
H104 H 0.2214 0.4149 0.7619 0.021 Uiso 1 1 calc R
C105 C 0.0987(6) 0.3321(5) 0.6678(3) 0.0186(9) Uani 1 1 d .
H105 H 0.1529 0.3775 0.6127 0.022 Uiso 1 1 calc R
C106 C 0.1114(6) 0.3059(5) 0.9362(3) 0.0230(10) Uani 1 1 d .
H10G H 0.0375 0.3936 0.9534 0.034 Uiso 1 1 calc R
H10H H 0.2273 0.3221 0.9337 0.034 Uiso 1 1 calc R
H10I H 0.1014 0.2141 0.9835 0.034 Uiso 1 1 calc R
C107 C -0.0796(5) 0.2207(5) 0.5650(3) 0.0189(9) Uani 1 1 d .
H107 H -0.0877 0.1111 0.5725 0.023 Uiso 1 1 calc R
C108 C -0.2572(6) 0.3151(6) 0.5436(3) 0.0264(10) Uani 1 1 d .
H10D H -0.2545 0.4228 0.5399 0.040 Uiso 1 1 calc R
H10E H -0.3339 0.2808 0.5941 0.040 Uiso 1 1 calc R
H10F H -0.2956 0.3015 0.4831 0.040 Uiso 1 1 calc R
C109 C 0.0380(6) 0.2587(5) 0.4834(3) 0.0249(10) Uani 1 1 d .
H10A H 0.0454 0.3666 0.4729 0.037 Uiso 1 1 calc R
H10B H -0.0043 0.2371 0.4262 0.037 Uiso 1 1 calc R
H10C H 0.1493 0.1969 0.4983 0.037 Uiso 1 1 calc R
C140 C 0.7762(7) -0.3834(6) 0.7455(4) 0.0327(12) Uani 1 1 d .
H140 H 0.8420 -0.3325 0.6924 0.039 Uiso 1 1 calc R
C141 C 0.6521(8) -0.4688(6) 0.7366(4) 0.0392(14) Uani 1 1 d .
H141 H 0.6153 -0.4895 0.6762 0.047 Uiso 1 1 calc R
C142 C 0.5917(6) -0.5215(5) 0.8267(4) 0.0291(11) Uani 1 1 d .
H142 H 0.5037 -0.5862 0.8420 0.035 Uiso 1 1 calc R
C143 C 0.6748(6) -0.4671(5) 0.8923(3) 0.0226(10) Uani 1 1 d .
H143 H 0.6568 -0.4870 0.9623 0.027 Uiso 1 1 calc R
C144 C 0.7905(6) -0.3813(5) 0.8421(4) 0.0232(10) Uani 1 1 d .
H144 H 0.8686 -0.3299 0.8700 0.028 Uiso 1 1 calc R

loop_
_atom_site_aniso_label
_atom_site_aniso_U_11
_atom_site_aniso_U_22
_atom_site_aniso_U_33
_atom_site_aniso_U_23
_atom_site_aniso_U_13
_atom_site_aniso_U_12
Ru1 0.01474(19) 0.01268(18) 0.01448(18) -0.00118(12) -0.00172(12) -0.00419(12)
Co14 0.0207(3) 0.0142(3) 0.0176(3) -0.0030(2) -0.0027(2) -0.0006(2)
C2 0.024(2) 0.019(2) 0.020(2) -0.0044(18) -0.0059(18) -0.0051(18)
B3 0.015(2) 0.016(2) 0.028(3) -0.005(2) 0.000(2) -0.0032(19)
B4 0.021(2) 0.017(2) 0.013(2) -0.0023(18) 0.0016(19) -0.0068(19)
B5 0.023(3) 0.015(2) 0.018(2) -0.0035(19) -0.005(2) -0.0038(19)
B6 0.024(3) 0.022(3) 0.027(3) -0.004(2) -0.003(2) -0.014(2)
B7 0.024(3) 0.021(3) 0.014(2) 0.0021(19) -0.002(2) -0.006(2)
B8 0.016(2) 0.018(2) 0.019(2) -0.0043(19) -0.002(2) 0.0016(19)
B9 0.019(2) 0.019(2) 0.023(3) -0.009(2) -0.004(2) -0.004(2)
C10 0.034(3) 0.017(2) 0.020(2) 0.0002(18) -0.006(2) -0.005(2)
B11 0.025(3) 0.020(3) 0.017(2) -0.002(2) -0.001(2) -0.008(2)
B12 0.024(3) 0.014(2) 0.024(3) 0.000(2) -0.002(2) -0.003(2)
B13 0.028(3) 0.016(2) 0.017(2) -0.0027(19) -0.003(2) -0.002(2)
C100 0.017(2) 0.013(2) 0.020(2) 0.0015(17) 0.0009(17) 0.0004(16)
C101 0.013(2) 0.022(2) 0.018(2) -0.0037(17) -0.0039(17) -0.0030(17)
C102 0.014(2) 0.021(2) 0.021(2) -0.0052(18) 0.0023(17) 0.0010(17)
C103 0.021(2) 0.014(2) 0.019(2) -0.0051(17) -0.0020(17) 0.0002(17)
C104 0.023(2) 0.0070(19) 0.024(2) -0.0037(16) -0.0035(18) -0.0026(16)
C105 0.024(2) 0.012(2) 0.017(2) 0.0025(16) -0.0038(18) -0.0037(17)
C106 0.031(3) 0.022(2) 0.016(2) -0.0057(18) -0.0049(19) -0.0023(19)
C107 0.019(2) 0.021(2) 0.017(2) -0.0047(17) -0.0043(17) -0.0048(18)
C108 0.022(2) 0.036(3) 0.021(2) -0.003(2) -0.0092(19) -0.004(2)
C109 0.031(3) 0.026(3) 0.017(2) -0.0024(19) -0.0064(19) -0.006(2)
C140 0.036(3) 0.024(3) 0.027(3) 0.002(2) 0.009(2) 0.012(2)
C141 0.054(4) 0.026(3) 0.033(3) -0.017(2) -0.015(3) 0.019(3)
C142 0.024(2) 0.016(2) 0.048(3) -0.011(2) -0.009(2) 0.0010(19)
C143 0.025(2) 0.013(2) 0.025(2) 0.0030(18) -0.0050(19) 0.0028(18)
C144 0.016(2) 0.016(2) 0.034(3) -0.0022(19) -0.0026(19) 0.0024(17)

loop_
_atom_type_symbol
_atom_type_description
_atom_type_scat_dispersion_real
_atom_type_scat_dispersion_imag
_atom_type_scat_source
C C 0.0033 0.0016 'International Tables Vol C Tables 4.2.6.8 and 6.1.1.4'
H H 0.0000 0.0000 'International Tables Vol C Tables 4.2.6.8 and 6.1.1.4'
B B 0.0013 0.0007 'International Tables Vol C Tables 4.2.6.8 and 6.1.1.4'
Co Co 0.3494 0.9721 'International Tables Vol C Tables 4.2.6.8 and 6.1.1.4'
Ru Ru -1.2594 0.8363 'International Tables Vol C Tables 4.2.6.8 and 6.1.1.4'

loop_
_geom_angle_atom_site_label_1
_geom_angle_atom_site_label_2
_geom_angle_atom_site_label_3
_geom_angle
C105 Ru1 C101 66.46(17)
C105 Ru1 C104 37.19(15)
C101 Ru1 C104 78.03(16)
C105 Ru1 C100 36.93(16)
C101 Ru1 C100 37.37(16)
C104 Ru1 C100 66.77(16)
C105 Ru1 C102 78.43(17)
C101 Ru1 C102 36.70(15)
C104 Ru1 C102 65.78(17)
C100 Ru1 C102 66.94(16)
C105 Ru1 B5 107.45(17)
C101 Ru1 B5 102.11(17)
C104 Ru1 B5 142.10(18)
C100 Ru1 B5 90.16(17)
C102 Ru1 B5 133.70(18)
C105 Ru1 C103 66.82(16)
C101 Ru1 C103 66.15(16)
C104 Ru1 C103 36.72(16)
C100 Ru1 C103 79.17(16)
C102 Ru1 C103 36.51(16)
B5 Ru1 C103 168.08(17)
C105 Ru1 B7 166.07(18)
C101 Ru1 B7 105.77(18)
C104 Ru1 B7 131.85(18)
C100 Ru1 B7 140.57(18)
C102 Ru1 B7 88.61(19)
B5 Ru1 B7 85.16(19)
C103 Ru1 B7 99.67(18)
C105 Ru1 B6 140.73(17)
C101 Ru1 B6 89.50(19)
C104 Ru1 B6 166.47(19)
C100 Ru1 B6 106.16(18)
C102 Ru1 B6 101.02(19)
B5 Ru1 B6 45.5(2)
C103 Ru1 B6 132.58(19)
B7 Ru1 B6 46.62(19)
C105 Ru1 B3 103.16(18)
C101 Ru1 B3 168.83(17)
C104 Ru1 B3 91.17(18)
C100 Ru1 B3 135.06(18)
C102 Ru1 B3 140.09(17)
B5 Ru1 B3 84.63(19)
C103 Ru1 B3 106.66(18)
B7 Ru1 B3 83.50(19)
B6 Ru1 B3 101.51(19)
C105 Ru1 B4 90.66(18)
C101 Ru1 B4 134.89(16)
C104 Ru1 B4 107.36(18)
C100 Ru1 B4 102.15(17)
C102 Ru1 B4 168.52(17)
B5 Ru1 B4 46.39(18)
C103 Ru1 B4 140.98(17)
B7 Ru1 B4 102.56(19)
B6 Ru1 B4 85.14(19)
B3 Ru1 B4 45.76(18)
C105 Ru1 C2 135.67(16)
C101 Ru1 C2 141.11(17)
C104 Ru1 C2 103.91(16)
C100 Ru1 C2 170.41(16)
C102 Ru1 C2 107.82(17)
B5 Ru1 C2 99.01(17)
C103 Ru1 C2 91.95(16)
B7 Ru1 C2 44.12(18)
B6 Ru1 C2 82.48(18)
B3 Ru1 C2 44.15(18)
B4 Ru1 C2 82.45(17)
C143 Co14 C141 67.4(2)
C143 Co14 C142 40.22(19)
C141 Co14 C142 39.7(2)
C143 Co14 C140 67.4(2)
C141 Co14 C140 40.2(2)
C142 Co14 C140 67.1(2)
C143 Co14 C144 40.41(19)
C141 Co14 C144 67.7(2)
C142 Co14 C144 67.63(19)
C140 Co14 C144 40.1(2)
C143 Co14 B11 132.3(2)
C141 Co14 B11 93.9(2)
C142 Co14 B11 97.5(2)
C140 Co14 B11 125.0(2)
C144 Co14 B11 161.5(2)
C143 Co14 B13 90.1(2)
C141 Co14 B13 152.2(2)
C142 Co14 B13 112.5(2)
C140 Co14 B13 145.6(2)
C144 Co14 B13 106.1(2)
B11 Co14 B13 89.4(2)
C143 Co14 B8 107.54(19)
C141 Co14 B8 151.9(2)
C142 Co14 B8 147.2(2)
C140 Co14 B8 111.7(2)
C144 Co14 B8 90.41(19)
B11 Co14 B8 107.6(2)
B13 Co14 B8 48.8(2)
C143 Co14 C10 163.41(19)
C141 Co14 C10 96.0(2)
C142 Co14 C10 125.93(19)
C140 Co14 C10 100.0(2)
C144 Co14 C10 134.3(2)
B11 Co14 C10 45.60(19)
B13 Co14 C10 105.85(19)
B8 Co14 C10 86.87(18)
C143 Co14 B12 101.5(2)
C141 Co14 B12 118.4(2)
C142 Co14 B12 91.9(2)
C140 Co14 B12 157.9(2)
C144 Co14 B12 139.1(2)
B11 Co14 B12 48.0(2)
B13 Co14 B12 48.0(2)
B8 Co14 B12 89.6(2)
C10 Co14 B12 86.5(2)
C143 Co14 B9 140.80(19)
C141 Co14 B9 117.4(2)
C142 Co14 B9 156.7(2)
C140 Co14 B9 91.6(2)
C144 Co14 B9 102.56(19)
B11 Co14 B9 86.91(19)
B13 Co14 B9 90.3(2)
B8 Co14 B9 48.34(19)
C10 Co14 B9 45.90(18)
B12 Co14 B9 107.7(2)
B8 C2 B7 117.8(4)
B8 C2 B3 62.9(3)
B7 C2 B3 124.3(3)
B8 C2 B13 63.3(3)
B7 C2 B13 62.5(3)
B3 C2 B13 118.1(4)
B8 C2 Ru1 120.3(3)
B7 C2 Ru1 67.5(2)
B3 C2 Ru1 67.7(2)
B13 C2 Ru1 120.0(3)
B8 C2 H2 112(3)
B7 C2 H2 115(3)
B3 C2 H2 114(3)
B13 C2 H2 113(3)
Ru1 C2 H2 117(3)
C2 B3 B4 119.2(4)
C2 B3 B9 108.0(4)
B4 B3 B9 60.1(3)
C2 B3 B8 57.9(3)
B4 B3 B8 112.8(4)
B9 B3 B8 60.2(3)
C2 B3 Ru1 68.1(2)
B4 B3 Ru1 67.2(2)
B9 B3 Ru1 115.1(3)
B8 B3 Ru1 116.6(3)
C2 B3 H3 113(3)
B4 B3 H3 123(3)
B9 B3 H3 123(3)
B8 B3 H3 114(3)
Ru1 B3 H3 116(3)
C10 B4 B3 107.5(3)
C10 B4 B9 58.0(3)
B3 B4 B9 60.0(3)
C10 B4 B5 57.9(3)
B3 B4 B5 118.2(4)
B9 B4 B5 109.2(3)
C10 B4 Ru1 111.1(3)
B3 B4 Ru1 67.0(2)
B9 B4 Ru1 114.9(3)
B5 B4 Ru1 66.2(2)
C10 B4 H4 118(2)
B3 B4 H4 121(2)
B9 B4 H4 117(3)
B5 B4 H4 117(2)
Ru1 B4 H4 121(3)
C10 B5 B6 108.8(4)
C10 B5 B11 57.9(3)
B6 B5 B11 59.9(3)
C10 B5 B4 59.0(3)
B6 B5 B4 120.8(4)
B11 B5 B4 110.1(4)
C10 B5 Ru1 112.9(3)
B6 B5 Ru1 67.6(2)
B11 B5 Ru1 114.9(3)
B4 B5 Ru1 67.4(2)
C10 B5 H5 118(3)
B6 B5 H5 118(3)
B11 B5 H5 116(3)
B4 B5 H5 117(3)
Ru1 B5 H5 121(3)
B5 B6 B11 60.1(3)
B5 B6 B12 112.3(4)
B11 B6 B12 59.9(3)
B5 B6 B7 119.4(4)
B11 B6 B7 109.8(4)
B12 B6 B7 59.6(3)
B5 B6 Ru1 66.9(2)
B11 B6 Ru1 114.5(3)
B12 B6 Ru1 115.5(3)
B7 B6 Ru1 66.6(2)
B5 B6 H6 115(3)
B11 B6 H6 120(3)
B12 B6 H6 120(3)
B7 B6 H6 119(3)
Ru1 B6 H6 115(3)
C2 B7 B12 108.2(4)
C2 B7 B13 58.9(3)
B12 B7 B13 59.5(3)
C2 B7 B6 117.7(4)
B12 B7 B6 59.4(3)
B13 B7 B6 111.1(4)
C2 B7 Ru1 68.4(2)
B12 B7 Ru1 115.5(3)
B13 B7 Ru1 117.8(3)
B6 B7 Ru1 66.7(2)
C2 B7 H7 114(3)
B12 B7 H7 123(3)
B13 B7 H7 114(3)
B6 B7 H7 123(3)
Ru1 B7 H7 115(3)
C2 B8 B3 59.2(3)
C2 B8 B9 108.8(4)
B3 B8 B9 59.8(3)
C2 B8 B13 59.1(3)
B3 B8 B13 111.4(4)
B9 B8 B13 119.3(4)
C2 B8 Co14 110.1(3)
B3 B8 Co14 113.1(3)
B9 B8 Co14 66.1(2)
B13 B8 Co14 65.5(2)
C2 B8 H8 119(3)
B3 B8 H8 115(3)
B9 B8 H8 117(3)
B13 B8 H8 119(3)
Co14 B8 H8 123(3)
C10 B9 B3 108.6(4)
C10 B9 B4 59.4(3)
B3 B9 B4 60.0(3)
C10 B9 B8 118.2(4)
B3 B9 B8 60.0(3)
B4 B9 B8 112.6(4)
C10 B9 Co14 66.8(2)
B3 B9 Co14 112.7(3)
B4 B9 Co14 115.5(3)
B8 B9 Co14 65.5(2)
C10 B9 H9 117(2)
B3 B9 H9 123(2)
B4 B9 H9 118(2)
B8 B9 H9 118(2)
Co14 B9 H9 116(2)
B11 C10 B9 124.2(4)
B11 C10 B5 62.7(3)
B9 C10 B5 117.6(4)
B11 C10 B4 117.8(4)
B9 C10 B4 62.6(3)
B5 C10 B4 63.1(3)
B11 C10 Co14 66.7(2)
B9 C10 Co14 67.3(2)
B5 C10 Co14 118.1(3)
B4 C10 Co14 118.5(3)
B11 C10 H10 113(3)
B9 C10 H10 110(3)
B5 C10 H10 122(3)
B4 C10 H10 120(3)
Co14 C10 H10 109(3)
C10 B11 B6 110.0(4)
C10 B11 B5 59.3(3)
B6 B11 B5 59.9(3)
C10 B11 B12 120.1(4)
B6 B11 B12 60.5(3)
B5 B11 B12 112.7(4)
C10 B11 Co14 67.7(2)
B6 B11 Co14 115.1(3)
B5 B11 Co14 116.3(3)
B12 B11 Co14 66.7(2)
C10 B11 H11 112(3)
B6 B11 H11 124(3)
B5 B11 H11 116(3)
B12 B11 H11 121(3)
Co14 B11 H11 114(3)
B11 B12 B13 119.0(4)
B11 B12 B6 59.6(3)
B13 B12 B6 113.2(4)
B11 B12 B7 110.7(4)
B13 B12 B7 60.4(3)
B6 B12 B7 61.0(3)
B11 B12 Co14 65.3(2)
B13 B12 Co14 65.7(2)
B6 B12 Co14 113.3(3)
B7 B12 Co14 112.6(3)
B11 B12 H12 113(3)
B13 B12 H12 121(3)
B6 B12 H12 115(3)
B7 B12 H12 122(3)
Co14 B12 H12 119(3)
C2 B13 B12 108.4(4)
C2 B13 B7 58.6(3)
B12 B13 B7 60.1(3)
C2 B13 B8 57.6(3)
B12 B13 B8 119.0(4)
B7 B13 B8 109.5(4)
C2 B13 Co14 109.2(3)
B12 B13 Co14 66.4(2)
B7 B13 Co14 112.9(3)
B8 B13 Co14 65.7(2)
C2 B13 H13 117(3)
B12 B13 H13 122(3)
B7 B13 H13 118(3)
B8 B13 H13 115(3)
Co14 B13 H13 124(3)
C105 C100 C101 117.8(4)
C105 C100 C107 123.5(4)
C101 C100 C107 118.6(4)
C105 C100 Ru1 70.7(2)
C101 C100 Ru1 70.7(2)
C107 C100 Ru1 131.6(3)
C102 C101 C100 121.3(4)
C102 C101 Ru1 72.4(2)
C100 C101 Ru1 72.0(2)
C102 C101 H101 119.3
C100 C101 H101 119.3
Ru1 C101 H101 128.6
C101 C102 C103 120.7(4)
C101 C102 Ru1 70.9(2)
C103 C102 Ru1 72.5(2)
C101 C102 H102 119.7
C103 C102 H102 119.7
Ru1 C102 H102 129.3
C102 C103 C104 118.5(4)
C102 C103 C106 120.7(4)
C104 C103 C106 120.8(4)
C102 C103 Ru1 71.0(2)
C104 C103 Ru1 70.4(2)
C106 C103 Ru1 128.0(3)
C103 C104 C105 121.1(4)
C103 C104 Ru1 72.9(2)
C105 C104 Ru1 71.0(2)
C103 C104 H104 119.5
C105 C104 H104 119.5
Ru1 C104 H104 129.1
C100 C105 C104 120.6(4)
C100 C105 Ru1 72.4(2)
C104 C105 Ru1 71.8(2)
C100 C105 H105 119.7
C104 C105 H105 119.7
Ru1 C105 H105 128.4
C103 C106 H10G 109.5
C103 C106 H10H 109.5
H10G C106 H10H 109.5
C103 C106 H10I 109.5
H10G C106 H10I 109.5
H10H C106 H10I 109.5
C109 C107 C100 114.3(4)
C109 C107 C108 110.9(4)
C100 C107 C108 108.6(4)
C109 C107 H107 107.6
C100 C107 H107 107.6
C108 C107 H107 107.6
C107 C108 H10D 109.5
C107 C108 H10E 109.5
H10D C108 H10E 109.5
C107 C108 H10F 109.5
H10D C108 H10F 109.5
H10E C108 H10F 109.5
C107 C109 H10A 109.5
C107 C109 H10B 109.5
H10A C109 H10B 109.5
C107 C109 H10C 109.5
H10A C109 H10C 109.5
H10B C109 H10C 109.5
C141 C140 C144 108.2(5)
C141 C140 Co14 69.5(3)
C144 C140 Co14 69.9(3)
C141 C140 H140 125.9
C144 C140 H140 125.9
Co14 C140 H140 125.9
C142 C141 C140 108.2(4)
C142 C141 Co14 70.4(3)
C140 C141 Co14 70.3(3)
C142 C141 H141 125.9
C140 C141 H141 125.9
Co14 C141 H141 125.9
C141 C142 C143 108.3(5)
C141 C142 Co14 69.9(3)
C143 C142 Co14 69.5(3)
C141 C142 H142 125.9
C143 C142 H142 125.9
Co14 C142 H142 125.9
C142 C143 C144 108.1(4)
C142 C143 Co14 70.2(3)
C144 C143 Co14 70.3(3)
C142 C143 H143 125.9
C144 C143 H143 125.9
Co14 C143 H143 125.9
C140 C144 C143 107.2(5)
C140 C144 Co14 70.0(3)
C143 C144 Co14 69.3(3)
C140 C144 H144 126.4
C143 C144 H144 126.4
Co14 C144 H144 126.4

loop_
_geom_bond_atom_site_label_1
_geom_bond_atom_site_label_2
_geom_bond_distance
Ru1 C105 2.222(4)
Ru1 C101 2.226(4)
Ru1 C104 2.233(4)
Ru1 C100 2.243(4)
Ru1 C102 2.245(4)
Ru1 B5 2.256(5)
Ru1 C103 2.265(4)
Ru1 B7 2.266(5)
Ru1 B6 2.267(5)
Ru1 B3 2.273(5)
Ru1 B4 2.276(5)
Ru1 C2 2.280(4)
Co14 C143 2.044(4)
Co14 C141 2.047(5)
Co14 C142 2.053(5)
Co14 C140 2.058(5)
Co14 C144 2.057(4)
Co14 B11 2.147(5)
Co14 B13 2.158(5)
Co14 B8 2.162(5)
Co14 C10 2.164(5)
Co14 B12 2.170(6)
Co14 B9 2.172(5)
C2 B8 1.687(7)
C2 B7 1.707(7)
C2 B3 1.711(7)
C2 B13 1.714(7)
C2 H2 1.01(5)
B3 B4 1.768(7)
B3 B9 1.769(7)
B3 B8 1.772(7)
B3 H3 1.07(5)
B4 C10 1.716(7)
B4 B9 1.770(7)
B4 B5 1.785(7)
B4 H4 1.09(5)
B5 C10 1.696(7)
B5 B6 1.750(8)
B5 B11 1.753(7)
B5 H5 0.96(5)
B6 B11 1.750(8)
B6 B12 1.765(8)
B6 B7 1.794(7)
B6 H6 1.12(5)
B7 B12 1.768(7)
B7 B13 1.774(8)
B7 H7 1.07(5)
B8 B9 1.775(7)
B8 B13 1.785(8)
B8 H8 0.98(5)
B9 C10 1.691(7)
B9 H9 1.15(5)
C10 B11 1.671(7)
C10 H10 1.11(5)
B11 B12 1.756(7)
B11 H11 1.06(5)
B12 B13 1.759(7)
B12 H12 1.08(5)
B13 H13 0.99(5)
C100 C105 1.414(6)
C100 C101 1.432(6)
C100 C107 1.527(6)
C101 C102 1.408(6)
C101 H101 0.9500
C102 C103 1.413(6)
C102 H102 0.9500
C103 C104 1.417(6)
C103 C106 1.496(6)
C104 C105 1.421(6)
C104 H104 0.9500
C105 H105 0.9500
C106 H10G 0.9800
C106 H10H 0.9800
C106 H10I 0.9800
C107 C109 1.513(6)
C107 C108 1.547(6)
C107 H107 1.0000
C108 H10D 0.9800
C108 H10E 0.9800
C108 H10F 0.9800
C109 H10A 0.9800
C109 H10B 0.9800
C109 H10C 0.9800
C140 C141 1.411(8)
C140 C144 1.412(7)
C140 H140 1.0000
C141 C142 1.394(8)
C141 H141 1.0000
C142 C143 1.409(7)
C142 H142 1.0000
C143 C144 1.417(7)
C143 H143 1.0000
C144 H144 1.0000
